data_1554399
loop_
_publ_author_name
'Boichenko, Maksim A.'
'Ivanova, Olga A.'
'Andreev, Ivan A.'
'Chagarovskiy, Alexey O.'
'Levina, Irina I.'
'Rybakov, Victor B.'
'Skvortsov, Dmitriy A.'
'Trushkov, Igor V.'

_publ_section_title
;
 Convenient approach to polyoxygenated dibenzo[c,e]pyrrolo[1,2-a]azepines
 from donor--acceptor cyclopropanes
;
_journal_issue 19
_journal_name_full 'Organic Chemistry Frontiers'
_journal_page_first 2829
_journal_paper_doi 10.1039/C8QO00742J
_journal_volume 5
_journal_year 2018
_chemical_formula_moiety 'C22 H25 N O6'
_chemical_formula_sum 'C22 H25 N O6'
_chemical_formula_weight 399.43
_chemical_melting_point_gt ????
_chemical_melting_point_lt ????
_chemical_name_systematic 7,8,10,11,12-Pentamethoxy-1,2,5,13b-tetrahydrodibenzo[c,e]pyrrolo[1,2-a]azepin-3-one
_space_group_crystal_system monoclinic
_space_group_IT_number 14
_space_group_name_Hall '-P 2ybc'
_space_group_name_H-M_alt 'P 1 21/c 1'
_atom_sites_solution_hydrogens geom
_atom_sites_solution_primary direct
_atom_sites_solution_secondary difmap
_audit_block_doi 10.5517/ccdc.csd.cc1zsm8n
_audit_creation_method SHELXL-2013
_audit_update_record
;
2018-05-02 deposited with the CCDC.
2018-08-31 downloaded from the CCDC.
;
_cell_angle_alpha 90
_cell_angle_beta 103.801(2)
_cell_angle_gamma 90
_cell_formula_units_Z 4
_cell_length_a 15.7969(3)
_cell_length_b 8.7827(2)
_cell_length_c 14.6012(4)
_cell_measurement_reflns_used 20894
_cell_measurement_temperature 295(2)
_cell_measurement_theta_max 72.943
_cell_measurement_theta_min 5.768
_cell_volume 1967.28(8)
_computing_cell_refinement '<i>X--AREA</i>      (STOE & CIE, 2015)'
_computing_data_collection '<i>X--AREA</i>      (STOE & CIE, 2015)'
_computing_data_reduction '<i>X--AREA</i>      (STOE & CIE, 2015)'
_computing_molecular_graphics '<i>Ortep--3</i>     (Farrugia,   1997)'
_computing_publication_material '<i>WinGX</i>        (Farrugia,   1999)'
_computing_structure_refinement '<i>SHELXL--2013</i> (Sheldrick,  2013)'
_computing_structure_solution '<i>SHELXS97</i>     (Sheldrick,  2008)'
_diffrn_ambient_temperature 295(2)
_diffrn_detector Pilatus100K
_diffrn_detector_area_resol_mean 5.81
_diffrn_detector_type STOE
_diffrn_measured_fraction_theta_full 0.999
_diffrn_measured_fraction_theta_max 0.990
_diffrn_measurement_details '65 runs, 1715 frames, detector distance = 42 mm'
_diffrn_measurement_device_type 'Stoe STADI VARI'
_diffrn_measurement_method 'rotation method'
_diffrn_radiation_collimation 'focusing mirrors'
_diffrn_radiation_monochromator none
_diffrn_radiation_polarisn_norm 0
_diffrn_radiation_source 'fine--focus sealed tube'
_diffrn_radiation_type 'Cu K\a'
_diffrn_radiation_wavelength 1.5418
_diffrn_reflns_av_R_equivalents 0.0391
_diffrn_reflns_av_unetI/netI 0.0428
_diffrn_reflns_Laue_measured_fraction_full 0.999
_diffrn_reflns_Laue_measured_fraction_max 0.990
_diffrn_reflns_limit_h_max 19
_diffrn_reflns_limit_h_min -19
_diffrn_reflns_limit_k_max 8
_diffrn_reflns_limit_k_min -10
_diffrn_reflns_limit_l_max 18
_diffrn_reflns_limit_l_min -14
_diffrn_reflns_number 20894
_diffrn_reflns_point_group_measured_fraction_full 0.999
_diffrn_reflns_point_group_measured_fraction_max 0.990
_diffrn_reflns_theta_full 67.686
_diffrn_reflns_theta_max 72.943
_diffrn_reflns_theta_min 5.768
_diffrn_source 'Cu GeniX 3D'
_diffrn_source_current 0.600
_diffrn_source_power 0.030
_diffrn_source_voltage 50
_exptl_absorpt_coefficient_mu 0.812
_exptl_absorpt_correction_T_max 0.9220
_exptl_absorpt_correction_T_min 0.8420
_exptl_absorpt_correction_type refdelf
_exptl_absorpt_process_details
;
Walker, N. & Stuart, D (1983) Acta. Cryst. A39, 158-166
;
_exptl_crystal_colour colourless
_exptl_crystal_density_diffrn 1.349
_exptl_crystal_description prism
_exptl_crystal_F_000 848
_exptl_crystal_preparation 'ethyl acetate : petroleum ether, 1:1'
_exptl_crystal_size_max 0.200
_exptl_crystal_size_mid 0.200
_exptl_crystal_size_min 0.200
_refine_diff_density_max 0.207
_refine_diff_density_min -0.185
_refine_diff_density_rms 0.041
_refine_ls_extinction_method none
_refine_ls_goodness_of_fit_ref 1.061
_refine_ls_hydrogen_treatment constr
_refine_ls_matrix_type full
_refine_ls_number_parameters 262
_refine_ls_number_reflns 3889
_refine_ls_number_restraints 0
_refine_ls_restrained_S_all 1.061
_refine_ls_R_factor_all 0.0475
_refine_ls_R_factor_gt 0.0414
_refine_ls_shift/su_max 0.001
_refine_ls_shift/su_mean 0.000
_refine_ls_structure_factor_coef Fsqd
_refine_ls_weighting_details 'w=1/[\s^2^(Fo^2^)+(0.0604P)^2^+0.2843P] where P=(Fo^2^+2Fc^2^)/3'
_refine_ls_weighting_scheme calc
_refine_ls_wR_factor_gt 0.1116
_refine_ls_wR_factor_ref 0.1156
_reflns_Friedel_coverage 0.000
_reflns_number_gt 3289
_reflns_number_total 3889
_reflns_threshold_expression 'I > 2\s(I)'
_cod_data_source_file c8qo00742j2.cif
_cod_data_source_block olga1807
_cod_original_sg_symbol_H-M 'P 21/c'
_cod_database_code 1554399
_shelx_space_group_comment
;
The symmetry employed for this shelxl refinement is uniquely defined
by the following loop, which should always be used as a source of
symmetry information in preference to the above space-group names.
They are only intended as comments.
;
_shelx_estimated_absorpt_t_min 0.855
_shelx_estimated_absorpt_t_max 0.855
_exptl_absorpt_factor_mur 0.081
_shelxl_version_number 2013-4

loop_
_space_group_symop_operation_xyz
'x, y, z'
'-x, y+1/2, -z+1/2'
'-x, -y, -z'
'x, -y-1/2, z-1/2'

loop_
_atom_site_label
_atom_site_type_symbol
_atom_site_fract_x
_atom_site_fract_y
_atom_site_fract_z
_atom_site_U_iso_or_equiv
_atom_site_adp_type
_atom_site_occupancy
_atom_site_site_symmetry_order
_atom_site_calc_flag
_atom_site_refinement_flags_posn
_atom_site_refinement_flags_adp
C1 C 0.26216(10) 0.26505(17) 0.75174(10) 0.0454(3) Uani 1 1 d . .
H1A H 0.3248 0.2550 0.7744 0.054 Uiso 1 1 calc R U
H1B H 0.2398 0.3239 0.7970 0.054 Uiso 1 1 calc R U
C2 C 0.21878(10) 0.10999(18) 0.73597(11) 0.0502(4) Uani 1 1 d . .
H2A H 0.2544 0.0335 0.7750 0.060 Uiso 1 1 calc R U
H2B H 0.1620 0.1124 0.7505 0.060 Uiso 1 1 calc R U
C3 C 0.21013(8) 0.07680(16) 0.63296(10) 0.0405(3) Uani 1 1 d . .
N4 N 0.22688(7) 0.20646(12) 0.59130(7) 0.0349(3) Uani 1 1 d . .
C5 C 0.21160(8) 0.22632(14) 0.48966(9) 0.0354(3) Uani 1 1 d . .
H5A H 0.1835 0.1360 0.4582 0.042 Uiso 1 1 calc R U
H5B H 0.2670 0.2384 0.4728 0.042 Uiso 1 1 calc R U
C5A C 0.15534(8) 0.36293(14) 0.45641(9) 0.0336(3) Uani 1 1 d . .
C6 C 0.07044(8) 0.34361(15) 0.40170(9) 0.0354(3) Uani 1 1 d . .
H6 H 0.0497 0.2458 0.3853 0.042 Uiso 1 1 calc R U
C7 C 0.01693(8) 0.46659(15) 0.37168(9) 0.0355(3) Uani 1 1 d . .
C8 C 0.04832(8) 0.61438(15) 0.39695(9) 0.0354(3) Uani 1 1 d . .
C9 C 0.13215(8) 0.63392(14) 0.45048(9) 0.0355(3) Uani 1 1 d . .
H9 H 0.1528 0.7318 0.4667 0.043 Uiso 1 1 calc R U
C9A C 0.18697(8) 0.50910(14) 0.48103(9) 0.0335(3) Uani 1 1 d . .
C9B C 0.27533(8) 0.53284(14) 0.54296(9) 0.0341(3) Uani 1 1 d . .
C10 C 0.33417(8) 0.63713(14) 0.51855(9) 0.0362(3) Uani 1 1 d . .
C11 C 0.41540(8) 0.66355(15) 0.57837(10) 0.0387(3) Uani 1 1 d . .
C12 C 0.43989(8) 0.58479(15) 0.66345(10) 0.0411(3) Uani 1 1 d . .
C13 C 0.38373(8) 0.47877(15) 0.68736(10) 0.0385(3) Uani 1 1 d . .
H13 H 0.4008 0.4249 0.7436 0.046 Uiso 1 1 calc R U
C13A C 0.30235(8) 0.45234(14) 0.62828(9) 0.0334(3) Uani 1 1 d . .
C13B C 0.23867(8) 0.34040(14) 0.65387(9) 0.0335(3) Uani 1 1 d . .
H13B H 0.1822 0.3913 0.6461 0.040 Uiso 1 1 calc R U
O3 O 0.19015(8) -0.04437(12) 0.59214(8) 0.0582(3) Uani 1 1 d . .
O7 O -0.06648(6) 0.45762(11) 0.31776(7) 0.0456(3) Uani 1 1 d . .
C71 C -0.10697(10) 0.31203(18) 0.30876(12) 0.0511(4) Uani 1 1 d . .
H71A H -0.0812 0.2483 0.2694 0.077 Uiso 1 1 calc R U
H71B H -0.1682 0.3231 0.2809 0.077 Uiso 1 1 calc R U
H71C H -0.0989 0.2663 0.3700 0.077 Uiso 1 1 calc R U
O8 O -0.00909(6) 0.73030(11) 0.36616(7) 0.0456(3) Uani 1 1 d . .
C81 C 0.01860(10) 0.87925(16) 0.39720(12) 0.0520(4) Uani 1 1 d . .
H81A H 0.0348 0.8814 0.4649 0.078 Uiso 1 1 calc R U
H81B H -0.0281 0.9499 0.3747 0.078 Uiso 1 1 calc R U
H81C H 0.0678 0.9072 0.3730 0.078 Uiso 1 1 calc R U
O10 O 0.31182(7) 0.70280(11) 0.43076(7) 0.0477(3) Uani 1 1 d . .
C101 C 0.31156(12) 0.8637(2) 0.42590(15) 0.0663(5) Uani 1 1 d . .
H10A H 0.2966 0.9050 0.4808 0.099 Uiso 1 1 calc R U
H10B H 0.2695 0.8963 0.3705 0.099 Uiso 1 1 calc R U
H10C H 0.3684 0.8990 0.4231 0.099 Uiso 1 1 calc R U
O11 O 0.47133(6) 0.76945(11) 0.55522(8) 0.0489(3) Uani 1 1 d . .
C111 C 0.53488(14) 0.7093(2) 0.51292(18) 0.0833(7) Uani 1 1 d . .
H11A H 0.5665 0.6305 0.5522 0.125 Uiso 1 1 calc R U
H11B H 0.5744 0.7886 0.5052 0.125 Uiso 1 1 calc R U
H11C H 0.5073 0.6677 0.4524 0.125 Uiso 1 1 calc R U
O12 O 0.52038(6) 0.61916(13) 0.71804(8) 0.0577(3) Uani 1 1 d . .
C121 C 0.55162(12) 0.5287(3) 0.79910(15) 0.0871(7) Uani 1 1 d . .
H12A H 0.5105 0.5311 0.8380 0.131 Uiso 1 1 calc R U
H12B H 0.6066 0.5679 0.8339 0.131 Uiso 1 1 calc R U
H12C H 0.5590 0.4257 0.7804 0.131 Uiso 1 1 calc R U

loop_
_atom_site_aniso_label
_atom_site_aniso_U_11
_atom_site_aniso_U_22
_atom_site_aniso_U_33
_atom_site_aniso_U_23
_atom_site_aniso_U_13
_atom_site_aniso_U_12
C1 0.0523(8) 0.0475(8) 0.0357(7) 0.0027(6) 0.0093(6) -0.0065(6)
C2 0.0538(8) 0.0531(9) 0.0447(8) 0.0075(7) 0.0138(6) -0.0117(7)
C3 0.0371(6) 0.0359(7) 0.0483(8) 0.0053(6) 0.0101(5) -0.0051(5)
N4 0.0367(5) 0.0320(6) 0.0358(6) 0.0002(4) 0.0081(4) -0.0006(4)
C5 0.0381(6) 0.0331(7) 0.0347(7) -0.0022(5) 0.0082(5) 0.0010(5)
C5A 0.0373(6) 0.0329(6) 0.0315(6) -0.0004(5) 0.0099(5) 0.0002(5)
C6 0.0391(6) 0.0320(6) 0.0349(6) -0.0022(5) 0.0084(5) -0.0040(5)
C7 0.0324(6) 0.0405(7) 0.0332(6) -0.0003(5) 0.0073(5) -0.0016(5)
C8 0.0360(6) 0.0362(7) 0.0351(7) 0.0025(5) 0.0103(5) 0.0030(5)
C9 0.0387(6) 0.0307(6) 0.0373(7) 0.0002(5) 0.0093(5) -0.0020(5)
C9A 0.0355(6) 0.0334(6) 0.0324(6) 0.0011(5) 0.0096(5) -0.0005(5)
C9B 0.0343(6) 0.0293(6) 0.0384(7) -0.0027(5) 0.0084(5) -0.0002(5)
C10 0.0403(6) 0.0302(6) 0.0393(7) 0.0005(5) 0.0118(5) 0.0008(5)
C11 0.0382(6) 0.0306(6) 0.0488(8) -0.0029(6) 0.0134(6) -0.0049(5)
C12 0.0348(6) 0.0384(7) 0.0470(8) -0.0035(6) 0.0036(5) -0.0039(5)
C13 0.0379(6) 0.0359(7) 0.0397(7) 0.0010(5) 0.0052(5) -0.0026(5)
C13A 0.0340(6) 0.0295(6) 0.0367(6) -0.0024(5) 0.0084(5) 0.0003(5)
C13B 0.0342(6) 0.0322(6) 0.0349(6) -0.0024(5) 0.0098(5) -0.0013(5)
O3 0.0777(7) 0.0361(6) 0.0603(7) 0.0000(5) 0.0155(6) -0.0160(5)
O7 0.0339(5) 0.0436(6) 0.0538(6) -0.0008(4) -0.0003(4) -0.0025(4)
C71 0.0411(7) 0.0516(9) 0.0566(9) -0.0039(7) 0.0037(6) -0.0090(6)
O8 0.0385(5) 0.0364(5) 0.0573(6) 0.0017(4) 0.0020(4) 0.0048(4)
C81 0.0511(8) 0.0365(8) 0.0635(10) -0.0035(7) 0.0039(7) 0.0084(6)
O10 0.0536(6) 0.0452(6) 0.0438(6) 0.0082(4) 0.0104(4) -0.0060(4)
C101 0.0675(10) 0.0481(10) 0.0808(13) 0.0220(9) 0.0127(9) 0.0001(8)
O11 0.0448(5) 0.0393(5) 0.0646(7) 0.0003(5) 0.0173(5) -0.0113(4)
C111 0.0752(13) 0.0716(13) 0.1239(19) -0.0047(12) 0.0648(13) -0.0133(10)
O12 0.0419(5) 0.0612(7) 0.0611(7) 0.0093(5) -0.0056(5) -0.0179(5)
C121 0.0549(10) 0.1112(17) 0.0762(13) 0.0326(12) -0.0218(9) -0.0298(11)

loop_
_atom_type_symbol
_atom_type_description
_atom_type_scat_dispersion_real
_atom_type_scat_dispersion_imag
_atom_type_scat_source
C C 0.0181 0.0091 'International Tables Vol C Tables 4.2.6.8 and 6.1.1.4'
H H 0.0000 0.0000 'International Tables Vol C Tables 4.2.6.8 and 6.1.1.4'
N N 0.0311 0.0180 'International Tables Vol C Tables 4.2.6.8 and 6.1.1.4'
O O 0.0492 0.0322 'International Tables Vol C Tables 4.2.6.8 and 6.1.1.4'

loop_
_geom_angle_atom_site_label_1
_geom_angle_atom_site_label_2
_geom_angle_atom_site_label_3
_geom_angle
C2 C1 C13B 104.19(11)
C2 C1 H1A 110.9
C13B C1 H1A 110.9
C2 C1 H1B 110.9
C13B C1 H1B 110.9
H1A C1 H1B 108.9
C3 C2 C1 104.80(11)
C3 C2 H2A 110.8
C1 C2 H2A 110.8
C3 C2 H2B 110.8
C1 C2 H2B 110.8
H2A C2 H2B 108.9
O3 C3 N4 124.82(13)
O3 C3 C2 127.32(13)
N4 C3 C2 107.86(12)
C3 N4 C5 123.99(11)
C3 N4 C13B 113.85(11)
C5 N4 C13B 120.12(10)
N4 C5 C5A 111.48(10)
N4 C5 H5A 109.3
C5A C5 H5A 109.3
N4 C5 H5B 109.3
C5A C5 H5B 109.3
H5A C5 H5B 108.0
C9A C5A C6 119.70(11)
C9A C5A C5 120.27(11)
C6 C5A C5 120.03(11)
C7 C6 C5A 121.26(12)
C7 C6 H6 119.4
C5A C6 H6 119.4
O7 C7 C6 124.92(12)
O7 C7 C8 115.81(11)
C6 C7 C8 119.27(11)
O8 C8 C9 124.50(12)
O8 C8 C7 115.87(11)
C9 C8 C7 119.62(11)
C8 C9 C9A 121.33(12)
C8 C9 H9 119.3
C9A C9 H9 119.3
C5A C9A C9 118.81(11)
C5A C9A C9B 120.89(11)
C9 C9A C9B 120.21(11)
C13A C9B C10 118.10(11)
C13A C9B C9A 120.72(11)
C10 C9B C9A 121.17(11)
O10 C10 C11 120.68(11)
O10 C10 C9B 118.09(11)
C11 C10 C9B 121.03(12)
O11 C11 C10 120.55(12)
O11 C11 C12 119.69(12)
C10 C11 C12 119.74(12)
O12 C12 C13 124.38(13)
O12 C12 C11 115.66(12)
C13 C12 C11 119.96(12)
C13A C13 C12 120.64(12)
C13A C13 H13 119.7
C12 C13 H13 119.7
C13 C13A C9B 120.48(11)
C13 C13A C13B 121.78(11)
C9B C13A C13B 117.71(10)
N4 C13B C13A 110.98(10)
N4 C13B C1 101.49(10)
C13A C13B C1 118.75(11)
N4 C13B H13B 108.4
C13A C13B H13B 108.4
C1 C13B H13B 108.4
C7 O7 C71 117.12(11)
O7 C71 H71A 109.5
O7 C71 H71B 109.5
H71A C71 H71B 109.5
O7 C71 H71C 109.5
H71A C71 H71C 109.5
H71B C71 H71C 109.5
C8 O8 C81 116.87(10)
O8 C81 H81A 109.5
O8 C81 H81B 109.5
H81A C81 H81B 109.5
O8 C81 H81C 109.5
H81A C81 H81C 109.5
H81B C81 H81C 109.5
C10 O10 C101 117.61(12)
O10 C101 H10A 109.5
O10 C101 H10B 109.5
H10A C101 H10B 109.5
O10 C101 H10C 109.5
H10A C101 H10C 109.5
H10B C101 H10C 109.5
C11 O11 C111 114.95(12)
O11 C111 H11A 109.5
O11 C111 H11B 109.5
H11A C111 H11B 109.5
O11 C111 H11C 109.5
H11A C111 H11C 109.5
H11B C111 H11C 109.5
C12 O12 C121 117.12(12)
O12 C121 H12A 109.5
O12 C121 H12B 109.5
H12A C121 H12B 109.5
O12 C121 H12C 109.5
H12A C121 H12C 109.5
H12B C121 H12C 109.5

loop_
_geom_bond_atom_site_label_1
_geom_bond_atom_site_label_2
_geom_bond_distance
C1 C2 1.517(2)
C1 C13B 1.5378(18)
C1 H1A 0.9700
C1 H1B 0.9700
C2 C3 1.506(2)
C2 H2A 0.9700
C2 H2B 0.9700
C3 O3 1.2238(17)
C3 N4 1.3467(17)
N4 C5 1.4562(16)
N4 C13B 1.4738(16)
C5 C5A 1.5031(17)
C5 H5A 0.9700
C5 H5B 0.9700
C5A C9A 1.3933(18)
C5A C6 1.3980(17)
C6 C7 1.3772(18)
C6 H6 0.9300
C7 O7 1.3664(15)
C7 C8 1.4070(18)
C8 O8 1.3662(15)
C8 C9 1.3785(17)
C9 C9A 1.4022(18)
C9 H9 0.9300
C9A C9B 1.4857(17)
C9B C13A 1.4072(18)
C9B C10 1.4099(18)
C10 O10 1.3727(16)
C10 C11 1.3888(18)
C11 O11 1.3792(16)
C11 C12 1.394(2)
C12 O12 1.3637(16)
C12 C13 1.3870(19)
C13 C13A 1.3862(17)
C13 H13 0.9300
C13A C13B 1.5157(17)
C13B H13B 0.9800
O7 C71 1.4218(17)
C71 H71A 0.9600
C71 H71B 0.9600
C71 H71C 0.9600
O8 C81 1.4190(17)
C81 H81A 0.9600
C81 H81B 0.9600
C81 H81C 0.9600
O10 C101 1.415(2)
C101 H10A 0.9600
C101 H10B 0.9600
C101 H10C 0.9600
O11 C111 1.402(2)
C111 H11A 0.9600
C111 H11B 0.9600
C111 H11C 0.9600
O12 C121 1.413(2)
C121 H12A 0.9600
C121 H12B 0.9600
C121 H12C 0.9600

loop_
_geom_torsion_atom_site_label_1
_geom_torsion_atom_site_label_2
_geom_torsion_atom_site_label_3
_geom_torsion_atom_site_label_4
_geom_torsion
C13B C1 C2 C3 24.68(15)
C1 C2 C3 O3 168.80(15)
C1 C2 C3 N4 -12.32(15)
O3 C3 N4 C5 9.1(2)
C2 C3 N4 C5 -169.83(11)
O3 C3 N4 C13B 172.79(13)
C2 C3 N4 C13B -6.12(15)
C3 N4 C5 C5A 125.81(13)
C13B N4 C5 C5A -36.95(15)
N4 C5 C5A C9A 68.14(15)
N4 C5 C5A C6 -110.93(13)
C9A C5A C6 C7 -0.23(19)
C5 C5A C6 C7 178.84(12)
C5A C6 C7 O7 179.65(11)
C5A C6 C7 C8 -0.25(19)
O7 C7 C8 O8 1.35(17)
C6 C7 C8 O8 -178.73(11)
O7 C7 C8 C9 -179.33(11)
C6 C7 C8 C9 0.58(19)
O8 C8 C9 C9A 178.81(12)
C7 C8 C9 C9A -0.44(19)
C6 C5A C9A C9 0.38(18)
C5 C5A C9A C9 -178.69(11)
C6 C5A C9A C9B 177.00(11)
C5 C5A C9A C9B -2.07(18)
C8 C9 C9A C5A -0.04(19)
C8 C9 C9A C9B -176.69(11)
C5A C9A C9B C13A -49.17(17)
C9 C9A C9B C13A 127.41(13)
C5A C9A C9B C10 131.35(13)
C9 C9A C9B C10 -52.08(17)
C13A C9B C10 O10 172.78(11)
C9A C9B C10 O10 -7.72(18)
C13A C9B C10 C11 -2.10(18)
C9A C9B C10 C11 177.40(12)
O10 C10 C11 O11 7.38(19)
C9B C10 C11 O11 -177.87(11)
O10 C10 C11 C12 -174.01(12)
C9B C10 C11 C12 0.7(2)
O11 C11 C12 O12 -0.74(19)
C10 C11 C12 O12 -179.36(12)
O11 C11 C12 C13 179.64(12)
C10 C11 C12 C13 1.0(2)
O12 C12 C13 C13A 179.04(13)
C11 C12 C13 C13A -1.4(2)
C12 C13 C13A C9B 0.0(2)
C12 C13 C13A C13B -178.27(12)
C10 C9B C13A C13 1.74(18)
C9A C9B C13A C13 -177.76(11)
C10 C9B C13A C13B -179.96(11)
C9A C9B C13A C13B 0.54(17)
C3 N4 C13B C13A 148.54(11)
C5 N4 C13B C13A -47.05(14)
C3 N4 C13B C1 21.41(14)
C5 N4 C13B C1 -174.18(11)
C13 C13A C13B N4 -111.59(13)
C9B C13A C13B N4 70.12(14)
C13 C13A C13B C1 5.40(18)
C9B C13A C13B C1 -172.89(11)
C2 C1 C13B N4 -27.18(13)
C2 C1 C13B C13A -149.08(12)
C6 C7 O7 C71 13.89(19)
C8 C7 O7 C71 -166.20(12)
C9 C8 O8 C81 -4.28(19)
C7 C8 O8 C81 174.99(12)
C11 C10 O10 C101 -60.04(18)
C9B C10 O10 C101 125.06(14)
C10 C11 O11 C111 -97.14(18)
C12 C11 O11 C111 84.25(19)
C13 C12 O12 C121 7.0(2)
C11 C12 O12 C121 -172.55(17)
